data_4313990
loop_
_publ_author_name
'John Cody'
'Jeanette Dennisson'
'Joshua Gilmore'
'Donald G. VanDerveer'
'Maged M. Henary'
'Alan Gabrielli'
'C. David Sherrill'
'Yiyun Zhang'
'Chia-Pin Pan'
'Clemens Burda'
'Christoph J. Fahrni'

_publ_contact_author 'Christoph J. Fahrni'
_publ_section_title
;
 X-ray Structures, Photophysical Characterization, and Computational
 Analysis of Geometrically Constrained Copper(I)-Phenanthroline Complexes
;
_journal_name_full 'Inorganic Chemistry'
_journal_page_first 4918
_journal_page_last 4929
_journal_paper_doi 10.1021/ic034529j
_journal_volume 42
_journal_year 2003
_chemical_formula_sum 'C30 H28 Cu F6 N2 P S2'
_chemical_formula_weight 689.17
_chemical_melting_point 352.1(10)
_chemical_name_systematic
; 
2,9-Bis-(2-ethylsulfanylmethyl-phenyl)-1,10-phenanthroline-
copper(I) hexafluorophosphate
;
_space_group_IT_number 14
_symmetry_cell_setting monoclinic
_symmetry_space_group_name_Hall '-P 2yn'
_symmetry_space_group_name_H-M 'P 1 21/n 1'
_atom_sites_solution_hydrogens geom
_atom_sites_solution_primary direct
_atom_sites_solution_secondary difmap
_audit_creation_method SHELXL-97
_cell_angle_alpha 90.00
_cell_angle_beta 95.061(3)
_cell_angle_gamma 90.00
_cell_formula_units_Z 4
_cell_length_a 12.740(2)
_cell_length_b 14.140(2)
_cell_length_c 16.198(3)
_cell_measurement_temperature 188(2)
_cell_volume 2906.6(8)
_computing_cell_refinement 'Bruker SMART'
_computing_data_collection 'Bruker SMART'
_computing_data_reduction 'Bruker SHELXTL'
_computing_molecular_graphics 'Bruker SHELXTL'
_computing_publication_material 'Bruker SHELXTL'
_computing_structure_refinement 'SHELXL-97 (Sheldrick, 1997)'
_computing_structure_solution 'SHELXS-97 (Sheldrick, 1990)'
_diffrn_ambient_temperature 188(2)
_diffrn_measured_fraction_theta_full 0.998
_diffrn_measured_fraction_theta_max 0.998
_diffrn_measurement_device_type 'CCD area detector'
_diffrn_measurement_method 'phi and omega scans'
_diffrn_radiation_monochromator graphite
_diffrn_radiation_source 'fine-focus sealed tube'
_diffrn_radiation_type MoK\a
_diffrn_radiation_wavelength 0.71073
_diffrn_reflns_av_R_equivalents 0.1003
_diffrn_reflns_av_sigmaI/netI 0.1367
_diffrn_reflns_limit_h_max 14
_diffrn_reflns_limit_h_min -15
_diffrn_reflns_limit_k_max 16
_diffrn_reflns_limit_k_min -15
_diffrn_reflns_limit_l_max 19
_diffrn_reflns_limit_l_min -16
_diffrn_reflns_number 15158
_diffrn_reflns_theta_full 25.00
_diffrn_reflns_theta_max 25.00
_diffrn_reflns_theta_min 1.91
_exptl_absorpt_coefficient_mu 1.013
_exptl_absorpt_correction_T_max 0.9664
_exptl_absorpt_correction_T_min 0.7821
_exptl_absorpt_correction_type none
_exptl_crystal_density_diffrn 1.575
_exptl_crystal_density_method 'not measured'
_exptl_crystal_F_000 1408
_exptl_crystal_size_max 0.25
_exptl_crystal_size_mid 0.14
_exptl_crystal_size_min 0.03
_refine_diff_density_max 0.370
_refine_diff_density_min -0.325
_refine_diff_density_rms 0.081
_refine_ls_extinction_method none
_refine_ls_goodness_of_fit_ref 0.910
_refine_ls_hydrogen_treatment mixed
_refine_ls_matrix_type full
_refine_ls_number_parameters 401
_refine_ls_number_reflns 5118
_refine_ls_number_restraints 0
_refine_ls_restrained_S_all 0.910
_refine_ls_R_factor_all 0.1224
_refine_ls_R_factor_gt 0.0516
_refine_ls_shift/su_max 0.001
_refine_ls_shift/su_mean 0.000
_refine_ls_structure_factor_coef Fsqd
_refine_ls_weighting_details 'calc w=1/[\s^2^(Fo^2^)+(0.0264P)^2^+0.0000P] where P=(Fo^2^+2Fc^2^)/3'
_refine_ls_weighting_scheme calc
_refine_ls_wR_factor_gt 0.0772
_refine_ls_wR_factor_ref 0.0927
_reflns_number_gt 2842
_reflns_number_total 5118
_reflns_threshold_expression >2sigma(I)
_cod_data_source_file ic034529jsi20030516_091313_2.cif
_cod_data_source_block 7
_cod_depositor_comments
;
The following automatic conversions were performed:
'_symmetry_cell_setting' value 'Monoclinic' changed to 'monoclinic'
according to '/home/adriana/struct/CIF-dictionaries/cif_core.dic'
dictionary named 'cif_core.dic' version 2.4.1 from 2010-06-29.

Automatic conversion script
Id: cif_fix_enum 1555 2011-01-17 13:19:09Z saulius 

The following automatic conversions were performed:

'_chemical_melting_point' value '78-80 deg.C' was changed to
'352.1(10)' - it was converted from degrees Celsius(C) to Kelvins(K),
the average value was taken and precision was estimated.

Automatic conversion script
Id: cif_fix_values 1569 2011-02-09 13:29:24Z adriana 
;
_cod_original_cell_volume 2906.7(8)
_cod_database_code 4313990

loop_
_symmetry_equiv_pos_as_xyz
'x, y, z'
'-x+1/2, y+1/2, -z+1/2'
'-x, -y, -z'
'x-1/2, -y-1/2, z-1/2'

loop_
_atom_site_label
_atom_site_type_symbol
_atom_site_fract_x
_atom_site_fract_y
_atom_site_fract_z
_atom_site_U_iso_or_equiv
_atom_site_adp_type
_atom_site_occupancy
_atom_site_symmetry_multiplicity
_atom_site_calc_flag
_atom_site_refinement_flags
_atom_site_disorder_assembly
_atom_site_disorder_group
Cu1 Cu 1.22115(4) -0.44913(4) 0.26584(3) 0.02396(17) Uani 1 1 d . . .
S1 S 1.21633(9) -0.29834(8) 0.22336(8) 0.0277(3) Uani 1 1 d . . .
S2 S 1.06684(9) -0.52611(8) 0.23968(8) 0.0321(3) Uani 1 1 d . . .
C1 C 1.4031(3) -0.5093(3) 0.1620(3) 0.0245(11) Uani 1 1 d . . .
C2 C 1.4957(3) -0.5595(3) 0.1519(3) 0.0337(12) Uani 1 1 d . . .
H2 H 1.5238 -0.5605 0.0995 0.037(14) Uiso 1 1 calc R . .
C3 C 1.5458(4) -0.6072(3) 0.2173(3) 0.0379(14) Uani 1 1 d . . .
H3 H 1.6082 -0.6419 0.2102 0.034(13) Uiso 1 1 calc R . .
C4 C 1.5051(4) -0.6048(3) 0.2948(3) 0.0279(12) Uani 1 1 d . . .
C5 C 1.5510(4) -0.6527(3) 0.3667(4) 0.0429(15) Uani 1 1 d . . .
H5 H 1.6131 -0.6890 0.3630 0.026(12) Uiso 1 1 calc R . .
C6 C 1.5087(4) -0.6476(3) 0.4392(4) 0.0430(15) Uani 1 1 d . . .
H6 H 1.5417 -0.6800 0.4859 0.023(12) Uiso 1 1 calc R . .
C7 C 1.4151(4) -0.5944(3) 0.4481(3) 0.0312(13) Uani 1 1 d . . .
C8 C 1.3694(4) -0.5831(3) 0.5230(3) 0.0385(14) Uani 1 1 d . . .
H8 H 1.4011 -0.6114 0.5722 0.029(13) Uiso 1 1 calc R . .
C9 C 1.2791(4) -0.5314(3) 0.5254(3) 0.0367(13) Uani 1 1 d . . .
H9 H 1.2487 -0.5234 0.5764 0.013(11) Uiso 1 1 calc R . .
C10 C 1.2307(3) -0.4899(3) 0.4528(3) 0.0248(11) Uani 1 1 d . . .
C11 C 1.3661(3) -0.5488(3) 0.3782(3) 0.0248(11) Uani 1 1 d . . .
C12 C 1.4117(3) -0.5531(3) 0.3012(3) 0.0273(12) Uani 1 1 d . . .
C13 C 1.3444(3) -0.4613(3) 0.0902(3) 0.0253(11) Uani 1 1 d . . .
C14 C 1.3234(4) -0.5140(4) 0.0179(3) 0.0349(13) Uani 1 1 d . . .
H14 H 1.3475 -0.5775 0.0162 0.030(14) Uiso 1 1 calc R . .
C15 C 1.2683(4) -0.4759(4) -0.0509(3) 0.0436(15) Uani 1 1 d . . .
H15 H 1.2558 -0.5125 -0.0999 0.036(14) Uiso 1 1 calc R . .
C16 C 1.2313(4) -0.3847(4) -0.0488(3) 0.0426(15) Uani 1 1 d . . .
H16 H 1.1910 -0.3585 -0.0955 0.039(15) Uiso 1 1 calc R . .
C17 C 1.2536(4) -0.3318(4) 0.0221(3) 0.0371(14) Uani 1 1 d . . .
H17 H 1.2289 -0.2684 0.0228 0.015(11) Uiso 1 1 calc R . .
C18 C 1.3109(3) -0.3670(3) 0.0927(3) 0.0286(12) Uani 1 1 d . . .
C19 C 1.3330(3) -0.3026(3) 0.1654(3) 0.0307(12) Uani 1 1 d . . .
H19A H 1.3495 -0.2403 0.1467 0.026(8) Uiso 1 1 calc R . .
H19B H 1.3923 -0.3256 0.2003 0.026(8) Uiso 1 1 calc R . .
C20 C 1.1337(4) -0.4309(3) 0.4508(3) 0.0268(12) Uani 1 1 d . . .
C21 C 1.1368(4) -0.3528(3) 0.5030(3) 0.0337(13) Uani 1 1 d . . .
H21 H 1.1974 -0.3421 0.5405 0.015(11) Uiso 1 1 calc R . .
C22 C 1.0525(4) -0.2900(4) 0.5012(3) 0.0416(14) Uani 1 1 d . . .
H22 H 1.0553 -0.2366 0.5369 0.046(15) Uiso 1 1 calc R . .
C23 C 0.9654(4) -0.3062(4) 0.4470(3) 0.0410(14) Uani 1 1 d . . .
H23 H 0.9081 -0.2630 0.4441 0.059(17) Uiso 1 1 calc R . .
C24 C 0.9610(4) -0.3853(3) 0.3968(3) 0.0326(13) Uani 1 1 d . . .
H24 H 0.8993 -0.3965 0.3608 0.038(15) Uiso 1 1 calc R . .
C25 C 1.0437(3) -0.4485(3) 0.3976(3) 0.0268(11) Uani 1 1 d . . .
C26 C 1.0299(3) -0.5361(3) 0.3451(3) 0.0303(12) Uani 1 1 d . . .
H26A H 0.9573 -0.5548 0.3427 0.030(9) Uiso 1 1 calc R . .
H26B H 1.0709 -0.5859 0.3722 0.030(9) Uiso 1 1 calc R . .
C27 C 1.2541(4) -0.2188(3) 0.3080(3) 0.0393(14) Uani 1 1 d . . .
H27A H 1.2703 -0.1584 0.2852 0.047(11) Uiso 1 1 calc R . .
H27B H 1.1946 -0.2102 0.3397 0.047(11) Uiso 1 1 calc R . .
C28 C 1.3470(4) -0.2496(3) 0.3663(3) 0.0443(15) Uani 1 1 d . . .
H28A H 1.4092 -0.2514 0.3370 0.042(8) Uiso 1 1 calc R . .
H28B H 1.3336 -0.3113 0.3877 0.042(8) Uiso 1 1 calc R . .
H28C H 1.3571 -0.2055 0.4114 0.042(8) Uiso 1 1 calc R . .
C29 C 0.9730(3) -0.4409(3) 0.1938(3) 0.0386(13) Uani 1 1 d . . .
H29A H 0.9025 -0.4620 0.2000 0.079(13) Uiso 1 1 calc R . .
H29B H 0.9831 -0.3810 0.2212 0.079(13) Uiso 1 1 calc R . .
C30 C 0.9889(4) -0.4303(4) 0.1028(3) 0.0540(16) Uani 1 1 d . . .
H30A H 0.9799 -0.4906 0.0759 0.058(9) Uiso 1 1 calc R . .
H30B H 1.0587 -0.4072 0.0970 0.058(9) Uiso 1 1 calc R . .
H30C H 0.9382 -0.3864 0.0777 0.058(9) Uiso 1 1 calc R . .
N1 N 1.3613(3) -0.5064(2) 0.2348(2) 0.0223(9) Uani 1 1 d . . .
N2 N 1.2749(3) -0.4986(2) 0.3804(2) 0.0237(9) Uani 1 1 d . . .
P1 P 0.67179(11) -0.31530(10) 0.23544(9) 0.0409(4) Uani 1 1 d . . .
F1 F 0.7087(2) -0.41993(18) 0.25839(18) 0.0591(9) Uani 1 1 d . . .
F2 F 0.5946(2) -0.3543(2) 0.16161(19) 0.0767(11) Uani 1 1 d . . .
F3 F 0.7593(2) -0.3083(2) 0.1734(2) 0.0867(12) Uani 1 1 d . . .
F4 F 0.7495(3) -0.2784(2) 0.3082(2) 0.1069(16) Uani 1 1 d . . .
F5 F 0.6376(3) -0.2109(2) 0.2118(2) 0.1016(14) Uani 1 1 d . . .
F6 F 0.5818(3) -0.3250(4) 0.2941(2) 0.143(2) Uani 1 1 d . . .

loop_
_atom_site_aniso_label
_atom_site_aniso_U_11
_atom_site_aniso_U_22
_atom_site_aniso_U_33
_atom_site_aniso_U_23
_atom_site_aniso_U_13
_atom_site_aniso_U_12
Cu1 0.0208(3) 0.0237(3) 0.0277(4) 0.0028(3) 0.0042(3) 0.0013(3)
S1 0.0284(7) 0.0244(7) 0.0299(8) 0.0016(6) -0.0004(6) 0.0020(6)
S2 0.0265(7) 0.0343(8) 0.0367(8) -0.0117(7) 0.0102(6) -0.0051(6)
C1 0.020(3) 0.019(3) 0.036(3) -0.005(2) 0.009(2) 0.000(2)
C2 0.021(3) 0.039(3) 0.042(4) -0.006(3) 0.013(3) 0.000(2)
C3 0.018(3) 0.028(3) 0.067(5) -0.005(3) 0.005(3) 0.003(2)
C4 0.019(3) 0.022(3) 0.043(4) 0.000(3) 0.000(3) 0.001(2)
C5 0.024(3) 0.028(3) 0.075(5) 0.005(3) -0.005(3) 0.004(3)
C6 0.034(3) 0.034(3) 0.057(4) 0.013(3) -0.018(3) 0.005(3)
C7 0.032(3) 0.028(3) 0.031(3) 0.006(3) -0.009(3) -0.006(2)
C8 0.044(4) 0.031(3) 0.038(4) 0.018(3) -0.011(3) -0.004(3)
C9 0.041(3) 0.044(3) 0.025(3) 0.006(3) 0.003(3) -0.014(3)
C10 0.027(3) 0.025(3) 0.023(3) 0.005(2) 0.005(2) -0.007(2)
C11 0.022(3) 0.015(2) 0.037(3) 0.008(3) 0.000(2) -0.008(2)
C12 0.020(3) 0.015(2) 0.047(3) 0.005(3) 0.000(2) -0.004(2)
C13 0.018(3) 0.028(3) 0.032(3) 0.000(3) 0.011(2) 0.000(2)
C14 0.028(3) 0.038(3) 0.040(4) -0.003(3) 0.011(3) -0.005(3)
C15 0.039(4) 0.063(4) 0.031(4) -0.012(3) 0.014(3) -0.017(3)
C16 0.033(3) 0.065(4) 0.031(4) 0.013(3) 0.009(3) -0.005(3)
C17 0.029(3) 0.041(3) 0.044(4) 0.011(3) 0.013(3) -0.001(3)
C18 0.024(3) 0.031(3) 0.033(3) 0.008(3) 0.010(3) -0.008(2)
C19 0.031(3) 0.024(3) 0.038(3) 0.005(3) 0.011(3) -0.009(2)
C20 0.034(3) 0.029(3) 0.018(3) 0.010(2) 0.009(2) -0.008(2)
C21 0.035(3) 0.047(4) 0.020(3) 0.003(3) 0.005(3) -0.010(3)
C22 0.070(4) 0.034(3) 0.024(3) -0.004(3) 0.021(3) -0.007(3)
C23 0.050(4) 0.041(3) 0.035(4) -0.004(3) 0.020(3) 0.004(3)
C24 0.032(3) 0.041(3) 0.027(3) -0.001(3) 0.012(3) -0.005(3)
C25 0.031(3) 0.028(3) 0.022(3) 0.001(3) 0.007(2) -0.006(2)
C26 0.025(3) 0.031(3) 0.036(3) 0.005(3) 0.009(2) -0.003(2)
C27 0.045(3) 0.022(3) 0.050(4) 0.000(3) -0.001(3) 0.002(2)
C28 0.049(4) 0.037(3) 0.044(4) -0.001(3) -0.013(3) 0.002(3)
C29 0.022(3) 0.064(4) 0.029(3) -0.007(3) 0.000(2) 0.003(3)
C30 0.041(3) 0.088(5) 0.033(4) -0.005(3) -0.001(3) -0.011(3)
N1 0.021(2) 0.0157(19) 0.031(3) 0.002(2) 0.0053(19) -0.0016(17)
N2 0.021(2) 0.019(2) 0.030(3) 0.0057(19) 0.0003(19) -0.0045(17)
P1 0.0345(9) 0.0527(10) 0.0352(10) 0.0035(8) 0.0014(7) 0.0067(7)
F1 0.070(2) 0.0464(18) 0.058(2) 0.0107(17) -0.0128(18) -0.0070(17)
F2 0.075(3) 0.090(2) 0.058(2) 0.026(2) -0.031(2) -0.028(2)
F3 0.064(2) 0.086(2) 0.118(3) 0.025(2) 0.049(2) -0.0037(19)
F4 0.136(3) 0.065(2) 0.104(3) -0.041(2) -0.079(3) 0.026(2)
F5 0.149(4) 0.074(2) 0.078(3) -0.004(2) -0.011(3) 0.067(2)
F6 0.080(3) 0.292(6) 0.066(3) 0.083(3) 0.054(2) 0.089(3)

loop_
_atom_type_symbol
_atom_type_description
_atom_type_scat_dispersion_real
_atom_type_scat_dispersion_imag
_atom_type_scat_source
C C 0.0033 0.0016 'International Tables Vol C Tables 4.2.6.8 and 6.1.1.4'
H H 0.0000 0.0000 'International Tables Vol C Tables 4.2.6.8 and 6.1.1.4'
N N 0.0061 0.0033 'International Tables Vol C Tables 4.2.6.8 and 6.1.1.4'
F F 0.0171 0.0103 'International Tables Vol C Tables 4.2.6.8 and 6.1.1.4'
S S 0.1246 0.1234 'International Tables Vol C Tables 4.2.6.8 and 6.1.1.4'
Cu Cu 0.3201 1.2651 'International Tables Vol C Tables 4.2.6.8 and 6.1.1.4'
P P 0.1023 0.0942 'International Tables Vol C Tables 4.2.6.8 and 6.1.1.4'

loop_
_geom_angle_atom_site_label_1
_geom_angle_atom_site_label_2
_geom_angle_atom_site_label_3
_geom_angle
_geom_angle_site_symmetry_1
_geom_angle_site_symmetry_3
_geom_angle_publ_flag
N2 Cu1 N1 81.90(14) . . ?
N2 Cu1 S1 127.06(10) . . ?
N1 Cu1 S1 107.45(10) . . ?
N2 Cu1 S2 102.83(10) . . ?
N1 Cu1 S2 121.59(10) . . ?
S1 Cu1 S2 113.71(5) . . ?
C27 S1 C19 103.7(2) . . ?
C27 S1 Cu1 111.19(16) . . ?
C19 S1 Cu1 97.18(14) . . ?
C29 S2 C26 102.8(2) . . ?
C29 S2 Cu1 106.81(16) . . ?
C26 S2 Cu1 98.90(15) . . ?
N1 C1 C2 121.6(4) . . ?
N1 C1 C13 117.6(4) . . ?
C2 C1 C13 120.7(4) . . ?
C3 C2 C1 120.1(5) . . ?
C2 C3 C4 120.0(5) . . ?
C3 C4 C12 117.4(5) . . ?
C3 C4 C5 124.3(5) . . ?
C12 C4 C5 118.3(5) . . ?
C6 C5 C4 121.6(5) . . ?
C5 C6 C7 121.5(5) . . ?
C8 C7 C11 117.2(5) . . ?
C8 C7 C6 124.2(5) . . ?
C11 C7 C6 118.5(5) . . ?
C9 C8 C7 120.0(5) . . ?
C8 C9 C10 120.5(5) . . ?
N2 C10 C9 120.1(4) . . ?
N2 C10 C20 116.2(4) . . ?
C9 C10 C20 123.6(5) . . ?
N2 C11 C7 122.5(5) . . ?
N2 C11 C12 117.4(4) . . ?
C7 C11 C12 120.1(4) . . ?
N1 C12 C4 122.1(5) . . ?
N1 C12 C11 117.8(4) . . ?
C4 C12 C11 120.0(4) . . ?
C14 C13 C18 119.7(4) . . ?
C14 C13 C1 117.2(4) . . ?
C18 C13 C1 123.0(4) . . ?
C15 C14 C13 121.2(5) . . ?
C14 C15 C16 120.0(5) . . ?
C15 C16 C17 118.9(5) . . ?
C16 C17 C18 123.0(5) . . ?
C17 C18 C13 117.1(5) . . ?
C17 C18 C19 118.5(4) . . ?
C13 C18 C19 124.4(4) . . ?
C18 C19 S1 108.6(3) . . ?
C21 C20 C25 119.7(4) . . ?
C21 C20 C10 116.9(4) . . ?
C25 C20 C10 123.3(4) . . ?
C20 C21 C22 120.9(5) . . ?
C23 C22 C21 119.1(5) . . ?
C22 C23 C24 120.0(5) . . ?
C23 C24 C25 121.9(5) . . ?
C24 C25 C20 118.3(4) . . ?
C24 C25 C26 118.5(4) . . ?
C20 C25 C26 123.0(4) . . ?
C25 C26 S2 116.1(3) . . ?
C28 C27 S1 115.9(3) . . ?
C30 C29 S2 109.0(4) . . ?
C1 N1 C12 118.8(4) . . ?
C1 N1 Cu1 130.4(3) . . ?
C12 N1 Cu1 110.7(3) . . ?
C10 N2 C11 119.5(4) . . ?
C10 N2 Cu1 128.7(3) . . ?
C11 N2 Cu1 111.8(3) . . ?
F6 P1 F4 91.2(3) . . ?
F6 P1 F3 177.4(3) . . ?
F4 P1 F3 91.3(2) . . ?
F6 P1 F5 91.6(2) . . ?
F4 P1 F5 90.79(19) . . ?
F3 P1 F5 89.0(2) . . ?
F6 P1 F2 89.3(2) . . ?
F4 P1 F2 178.9(2) . . ?
F3 P1 F2 88.1(2) . . ?
F5 P1 F2 90.13(18) . . ?
F6 P1 F1 89.6(2) . . ?
F4 P1 F1 88.83(16) . . ?
F3 P1 F1 89.79(19) . . ?
F5 P1 F1 178.7(2) . . ?
F2 P1 F1 90.23(17) . . ?

loop_
_geom_bond_atom_site_label_1
_geom_bond_atom_site_label_2
_geom_bond_distance
_geom_bond_site_symmetry_2
_geom_bond_publ_flag
Cu1 N2 2.044(4) . ?
Cu1 N1 2.062(3) . ?
Cu1 S1 2.2397(13) . ?
Cu1 S2 2.2544(13) . ?
S1 C27 1.806(5) . ?
S1 C19 1.828(4) . ?
S2 C29 1.811(4) . ?
S2 C26 1.816(4) . ?
C1 N1 1.338(5) . ?
C1 C2 1.398(6) . ?
C1 C13 1.489(6) . ?
C2 C3 1.365(6) . ?
C3 C4 1.400(6) . ?
C4 C12 1.408(6) . ?
C4 C5 1.428(6) . ?
C5 C6 1.336(7) . ?
C6 C7 1.428(6) . ?
C7 C8 1.401(7) . ?
C7 C11 1.401(6) . ?
C8 C9 1.367(6) . ?
C9 C10 1.407(6) . ?
C10 N2 1.350(5) . ?
C10 C20 1.489(6) . ?
C11 N2 1.365(5) . ?
C11 C12 1.423(6) . ?
C12 N1 1.372(5) . ?
C13 C14 1.394(6) . ?
C13 C18 1.402(6) . ?
C14 C15 1.374(6) . ?
C15 C16 1.374(6) . ?
C16 C17 1.380(6) . ?
C17 C18 1.393(6) . ?
C18 C19 1.495(6) . ?
C20 C21 1.391(6) . ?
C20 C25 1.395(6) . ?
C21 C22 1.392(6) . ?
C22 C23 1.372(6) . ?
C23 C24 1.381(6) . ?
C24 C25 1.381(6) . ?
C25 C26 1.504(6) . ?
C27 C28 1.511(5) . ?
C29 C30 1.513(6) . ?
P1 F6 1.559(3) . ?
P1 F4 1.560(3) . ?
P1 F3 1.569(3) . ?
P1 F5 1.577(3) . ?
P1 F2 1.579(3) . ?
P1 F1 1.587(3) . ?

loop_
_geom_torsion_atom_site_label_1
_geom_torsion_atom_site_label_2
_geom_torsion_atom_site_label_3
_geom_torsion_atom_site_label_4
_geom_torsion
_geom_torsion_site_symmetry_1
_geom_torsion_site_symmetry_2
_geom_torsion_site_symmetry_3
_geom_torsion_site_symmetry_4
_geom_torsion_publ_flag
N2 Cu1 S1 C27 -6.2(2) . . . . ?
N1 Cu1 S1 C27 -99.2(2) . . . . ?
S2 Cu1 S1 C27 123.24(18) . . . . ?
N2 Cu1 S1 C19 101.5(2) . . . . ?
N1 Cu1 S1 C19 8.48(18) . . . . ?
S2 Cu1 S1 C19 -129.06(15) . . . . ?
N2 Cu1 S2 C29 137.9(2) . . . . ?
N1 Cu1 S2 C29 -133.8(2) . . . . ?
S1 Cu1 S2 C29 -2.90(18) . . . . ?
N2 Cu1 S2 C26 31.56(18) . . . . ?
N1 Cu1 S2 C26 119.86(19) . . . . ?
S1 Cu1 S2 C26 -109.25(15) . . . . ?
N1 C1 C2 C3 0.0(7) . . . . ?
C13 C1 C2 C3 -176.7(4) . . . . ?
C1 C2 C3 C4 -0.8(7) . . . . ?
C2 C3 C4 C12 0.8(7) . . . . ?
C2 C3 C4 C5 179.5(4) . . . . ?
C3 C4 C5 C6 179.8(5) . . . . ?
C12 C4 C5 C6 -1.5(7) . . . . ?
C4 C5 C6 C7 0.4(8) . . . . ?
C5 C6 C7 C8 -177.3(5) . . . . ?
C5 C6 C7 C11 1.5(7) . . . . ?
C11 C7 C8 C9 1.7(7) . . . . ?
C6 C7 C8 C9 -179.6(4) . . . . ?
C7 C8 C9 C10 0.6(7) . . . . ?
C8 C9 C10 N2 -1.9(7) . . . . ?
C8 C9 C10 C20 -178.6(4) . . . . ?
C8 C7 C11 N2 -2.9(6) . . . . ?
C6 C7 C11 N2 178.3(4) . . . . ?
C8 C7 C11 C12 176.5(4) . . . . ?
C6 C7 C11 C12 -2.3(6) . . . . ?
C3 C4 C12 N1 0.0(6) . . . . ?
C5 C4 C12 N1 -178.8(4) . . . . ?
C3 C4 C12 C11 179.4(4) . . . . ?
C5 C4 C12 C11 0.6(6) . . . . ?
N2 C11 C12 N1 0.2(6) . . . . ?
C7 C11 C12 N1 -179.3(4) . . . . ?
N2 C11 C12 C4 -179.2(4) . . . . ?
C7 C11 C12 C4 1.3(7) . . . . ?
N1 C1 C13 C14 -127.8(4) . . . . ?
C2 C1 C13 C14 49.0(6) . . . . ?
N1 C1 C13 C18 52.4(6) . . . . ?
C2 C1 C13 C18 -130.7(5) . . . . ?
C18 C13 C14 C15 -1.3(7) . . . . ?
C1 C13 C14 C15 179.0(4) . . . . ?
C13 C14 C15 C16 -1.1(7) . . . . ?
C14 C15 C16 C17 2.3(7) . . . . ?
C15 C16 C17 C18 -1.1(7) . . . . ?
C16 C17 C18 C13 -1.3(7) . . . . ?
C16 C17 C18 C19 178.4(4) . . . . ?
C14 C13 C18 C17 2.4(6) . . . . ?
C1 C13 C18 C17 -177.9(4) . . . . ?
C14 C13 C18 C19 -177.2(4) . . . . ?
C1 C13 C18 C19 2.5(7) . . . . ?
C17 C18 C19 S1 80.8(4) . . . . ?
C13 C18 C19 S1 -99.5(5) . . . . ?
C27 S1 C19 C18 -179.9(3) . . . . ?
Cu1 S1 C19 C18 66.2(3) . . . . ?
N2 C10 C20 C21 -120.8(4) . . . . ?
C9 C10 C20 C21 56.1(6) . . . . ?
N2 C10 C20 C25 56.7(6) . . . . ?
C9 C10 C20 C25 -126.5(5) . . . . ?
C25 C20 C21 C22 -2.0(7) . . . . ?
C10 C20 C21 C22 175.5(4) . . . . ?
C20 C21 C22 C23 0.2(7) . . . . ?
C21 C22 C23 C24 1.7(7) . . . . ?
C22 C23 C24 C25 -1.8(7) . . . . ?
C23 C24 C25 C20 0.0(7) . . . . ?
C23 C24 C25 C26 176.1(4) . . . . ?
C21 C20 C25 C24 1.9(6) . . . . ?
C10 C20 C25 C24 -175.5(4) . . . . ?
C21 C20 C25 C26 -174.1(4) . . . . ?
C10 C20 C25 C26 8.6(7) . . . . ?
C24 C25 C26 S2 89.4(5) . . . . ?
C20 C25 C26 S2 -94.6(5) . . . . ?
C29 S2 C26 C25 -64.7(4) . . . . ?
Cu1 S2 C26 C25 44.9(3) . . . . ?
C19 S1 C27 C28 -61.4(4) . . . . ?
Cu1 S1 C27 C28 42.0(4) . . . . ?
C26 S2 C29 C30 -175.9(3) . . . . ?
Cu1 S2 C29 C30 80.6(3) . . . . ?
C2 C1 N1 C12 0.8(6) . . . . ?
C13 C1 N1 C12 177.6(4) . . . . ?
C2 C1 N1 Cu1 -174.1(3) . . . . ?
C13 C1 N1 Cu1 2.8(6) . . . . ?
C4 C12 N1 C1 -0.8(6) . . . . ?
C11 C12 N1 C1 179.8(4) . . . . ?
C4 C12 N1 Cu1 175.0(3) . . . . ?
C11 C12 N1 Cu1 -4.4(5) . . . . ?
N2 Cu1 N1 C1 -179.7(4) . . . . ?
S1 Cu1 N1 C1 -53.4(4) . . . . ?
S2 Cu1 N1 C1 80.1(4) . . . . ?
N2 Cu1 N1 C12 5.1(3) . . . . ?
S1 Cu1 N1 C12 131.5(3) . . . . ?
S2 Cu1 N1 C12 -95.1(3) . . . . ?
C9 C10 N2 C11 0.8(6) . . . . ?
C20 C10 N2 C11 177.7(4) . . . . ?
C9 C10 N2 Cu1 178.4(3) . . . . ?
C20 C10 N2 Cu1 -4.7(6) . . . . ?
C7 C11 N2 C10 1.7(6) . . . . ?
C12 C11 N2 C10 -177.7(4) . . . . ?
C7 C11 N2 Cu1 -176.3(3) . . . . ?
C12 C11 N2 Cu1 4.2(5) . . . . ?
N1 Cu1 N2 C10 177.2(4) . . . . ?
S1 Cu1 N2 C10 71.4(4) . . . . ?
S2 Cu1 N2 C10 -62.2(4) . . . . ?
N1 Cu1 N2 C11 -5.1(3) . . . . ?
S1 Cu1 N2 C11 -110.8(3) . . . . ?
S2 Cu1 N2 C11 115.6(3) . . . . ?
